data_7228716
loop_
_publ_author_name
'Tran, Thao Thi-Phuong'
'Ould, Darren'
'Wilkins, Lewis'
'Wright, Dominic S.'
'Melen, Rebecca'
'Rawson, Jeremy Michael'

_publ_section_title
;
 Supramolecular Aggregation in Dithia-arsoles: Chlorides, Cations and
 N-centered Paddlewheels
;
_journal_name_full CrystEngComm
_journal_paper_doi 10.1039/C7CE01117B
_journal_year 2017
_chemical_formula_moiety 'C7 H6 As Cl S2'
_chemical_formula_sum 'C7 H6 As Cl S2'
_chemical_formula_weight 264.61
_space_group_crystal_system monoclinic
_space_group_IT_number 14
_space_group_name_Hall '-P 2ybc'
_space_group_name_H-M_alt 'P 1 21/c 1'
_symmetry_space_group_name_Hall '-P 2ybc'
_symmetry_space_group_name_H-M 'P 1 21/c 1'
_atom_sites_solution_hydrogens geom
_audit_creation_method SHELXL-2014/7
_audit_update_record
;
2017-04-28 deposited with the CCDC.
2017-07-21 downloaded from the CCDC.
;
_cell_angle_alpha 90
_cell_angle_beta 90.601(8)
_cell_angle_gamma 90
_cell_formula_units_Z 4
_cell_length_a 6.0319(5)
_cell_length_b 15.6876(14)
_cell_length_c 9.6731(6)
_cell_measurement_reflns_used 9922
_cell_measurement_temperature 150(2)
_cell_measurement_theta_max 30.438
_cell_measurement_theta_min 2.597
_cell_volume 915.28(13)
_computing_structure_refinement 'SHELXL-2014/7 (Sheldrick, 2014)'
_diffrn_ambient_temperature 150(2)
_diffrn_measured_fraction_theta_full 0.997
_diffrn_measured_fraction_theta_max 0.976
_diffrn_measurement_device_type 'Bruker APEX-II with CCD detector'
_diffrn_measurement_method 'phi and omega scans'
_diffrn_radiation_monochromator graphite
_diffrn_radiation_source 'fine-focus sealed tube'
_diffrn_radiation_type MoK\a
_diffrn_radiation_wavelength 0.71073
_diffrn_reflns_av_R_equivalents 0.0245
_diffrn_reflns_av_unetI/netI 0.0118
_diffrn_reflns_Laue_measured_fraction_full 0.997
_diffrn_reflns_Laue_measured_fraction_max 0.976
_diffrn_reflns_limit_h_max 8
_diffrn_reflns_limit_h_min -8
_diffrn_reflns_limit_k_max 22
_diffrn_reflns_limit_k_min -22
_diffrn_reflns_limit_l_max 13
_diffrn_reflns_limit_l_min -13
_diffrn_reflns_number 25149
_diffrn_reflns_point_group_measured_fraction_full 0.997
_diffrn_reflns_point_group_measured_fraction_max 0.976
_diffrn_reflns_theta_full 25.242
_diffrn_reflns_theta_max 30.690
_diffrn_reflns_theta_min 2.474
_exptl_absorpt_coefficient_mu 4.390
_exptl_absorpt_correction_T_max 0.5220
_exptl_absorpt_correction_T_min 0.1595
_exptl_absorpt_correction_type multi-scan
_exptl_absorpt_process_details
;
SADABS, Bruker AXS, Madison, WI, USA.  
;
_exptl_crystal_colour yellow
_exptl_crystal_density_diffrn 1.920
_exptl_crystal_description block
_exptl_crystal_F_000 520
_exptl_crystal_size_max 0.660
_exptl_crystal_size_mid 0.270
_exptl_crystal_size_min 0.170
_refine_diff_density_max 0.530
_refine_diff_density_min -0.316
_refine_diff_density_rms 0.073
_refine_ls_extinction_coef 0.0014(4)
_refine_ls_extinction_expression Fc^*^=kFc[1+0.001xFc^2^\l^3^/sin(2\q)]^-1/4^
_refine_ls_extinction_method 'SHELXL-2014/7 (Sheldrick 2014'
_refine_ls_goodness_of_fit_ref 1.261
_refine_ls_hydrogen_treatment constr
_refine_ls_matrix_type full
_refine_ls_number_parameters 102
_refine_ls_number_reflns 2772
_refine_ls_number_restraints 0
_refine_ls_restrained_S_all 1.261
_refine_ls_R_factor_all 0.0212
_refine_ls_R_factor_gt 0.0191
_refine_ls_shift/su_max 0.002
_refine_ls_shift/su_mean 0.000
_refine_ls_structure_factor_coef Fsqd
_refine_ls_weighting_details 'w=1/[\s^2^(Fo^2^)+(0.0142P)^2^+0.6056P] where P=(Fo^2^+2Fc^2^)/3'
_refine_ls_weighting_scheme calc
_refine_ls_wR_factor_gt 0.0467
_refine_ls_wR_factor_ref 0.0484
_reflns_Friedel_coverage 0.000
_reflns_number_gt 2611
_reflns_number_total 2772
_reflns_threshold_expression 'I > 2\s(I)'
_cod_data_source_file c7ce01117b2.cif
_cod_data_source_block test
_cod_database_code 7228716
_shelx_shelxl_version_number 2014/7
_shelx_space_group_comment
;
The symmetry employed for this shelxl refinement is uniquely defined
by the following loop, which should always be used as a source of
symmetry information in preference to the above space-group names.
They are only intended as comments.
;
_shelx_estimated_absorpt_t_min 0.160
_shelx_estimated_absorpt_t_max 0.522

loop_
_space_group_symop_operation_xyz
'x, y, z'
'-x, y+1/2, -z+1/2'
'-x, -y, -z'
'x, -y-1/2, z-1/2'

loop_
_atom_site_label
_atom_site_type_symbol
_atom_site_fract_x
_atom_site_fract_y
_atom_site_fract_z
_atom_site_U_iso_or_equiv
_atom_site_adp_type
_atom_site_occupancy
_atom_site_site_symmetry_order
_atom_site_calc_flag
_atom_site_refinement_flags_posn
_atom_site_refinement_flags_adp
As1 As 0.73081(3) 0.26563(2) -0.16306(2) 0.01983(5) Uani 1 1 d . .
S11 S 0.85449(6) 0.13772(2) -0.10294(4) 0.02101(8) Uani 1 1 d . .
S12 S 0.40101(6) 0.24131(2) -0.07349(4) 0.02243(8) Uani 1 1 d . .
Cl1 Cl 0.88234(7) 0.34437(3) 0.00781(5) 0.02986(9) Uani 1 1 d . .
C11 C 0.6662(2) 0.11250(9) 0.02881(14) 0.0166(2) Uani 1 1 d . .
C12 C 0.7181(2) 0.04715(9) 0.12164(15) 0.0192(3) Uani 1 1 d . .
H12 H 0.8550 0.0178 0.1135 0.023 Uiso 1 1 calc R U
C13 C 0.5720(3) 0.02437(9) 0.22608(15) 0.0213(3) Uani 1 1 d . .
C14 C 0.3713(3) 0.06843(10) 0.23543(16) 0.0224(3) Uani 1 1 d . .
H14 H 0.2690 0.0533 0.3053 0.027 Uiso 1 1 calc R U
C15 C 0.3189(2) 0.13412(10) 0.14397(16) 0.0208(3) Uani 1 1 d . .
H15 H 0.1820 0.1635 0.1521 0.025 Uiso 1 1 calc R U
C16 C 0.4672(2) 0.15697(9) 0.04019(14) 0.0177(2) Uani 1 1 d . .
C17 C 0.6327(3) -0.04468(11) 0.32761(18) 0.0298(3) Uani 1 1 d . .
H17A H 0.7091 -0.0909 0.2793 0.045 Uiso 1 1 calc R U
H17B H 0.4978 -0.0670 0.3701 0.045 Uiso 1 1 calc R U
H17C H 0.7307 -0.0212 0.3995 0.045 Uiso 1 1 calc R U

loop_
_atom_site_aniso_label
_atom_site_aniso_U_11
_atom_site_aniso_U_22
_atom_site_aniso_U_33
_atom_site_aniso_U_23
_atom_site_aniso_U_13
_atom_site_aniso_U_12
As1 0.02051(8) 0.02015(8) 0.01882(8) 0.00344(5) 0.00045(5) 0.00085(5)
S11 0.02076(16) 0.02005(16) 0.02234(17) 0.00174(12) 0.00529(13) 0.00383(12)
S12 0.01628(16) 0.02368(17) 0.02728(18) 0.00527(13) -0.00229(13) 0.00285(12)
Cl1 0.02508(18) 0.02844(19) 0.0360(2) -0.00807(15) -0.00249(15) -0.00092(14)
C11 0.0170(6) 0.0167(6) 0.0162(6) -0.0020(5) 0.0004(5) -0.0006(5)
C12 0.0205(6) 0.0158(6) 0.0211(6) -0.0010(5) -0.0006(5) 0.0015(5)
C13 0.0274(7) 0.0178(6) 0.0187(6) -0.0003(5) -0.0011(5) -0.0031(5)
C14 0.0224(7) 0.0246(7) 0.0204(6) -0.0026(5) 0.0028(5) -0.0047(5)
C15 0.0156(6) 0.0240(7) 0.0227(6) -0.0030(5) 0.0005(5) -0.0002(5)
C16 0.0163(6) 0.0188(6) 0.0178(6) -0.0011(5) -0.0019(5) -0.0005(5)
C17 0.0395(9) 0.0235(7) 0.0265(7) 0.0053(6) 0.0009(7) -0.0002(7)

loop_
_atom_type_symbol
_atom_type_description
_atom_type_scat_dispersion_real
_atom_type_scat_dispersion_imag
_atom_type_scat_source
C C 0.0033 0.0016 'International Tables Vol C Tables 4.2.6.8 and 6.1.1.4'
H H 0.0000 0.0000 'International Tables Vol C Tables 4.2.6.8 and 6.1.1.4'
As As 0.0499 2.0058 'International Tables Vol C Tables 4.2.6.8 and 6.1.1.4'
S S 0.1246 0.1234 'International Tables Vol C Tables 4.2.6.8 and 6.1.1.4'
Cl Cl 0.1484 0.1585 'International Tables Vol C Tables 4.2.6.8 and 6.1.1.4'

loop_
_geom_angle_atom_site_label_1
_geom_angle_atom_site_label_2
_geom_angle_atom_site_label_3
_geom_angle
S12 As1 S11 92.447(15)
S12 As1 Cl1 99.620(17)
S11 As1 Cl1 99.863(17)
C11 S11 As1 100.10(5)
C16 S12 As1 100.08(5)
C16 C11 C12 120.29(13)
C16 C11 S11 120.48(11)
C12 C11 S11 119.23(11)
C13 C12 C11 120.99(14)
C13 C12 H12 119.5
C11 C12 H12 119.5
C12 C13 C14 118.34(14)
C12 C13 C17 120.40(14)
C14 C13 C17 121.25(14)
C15 C14 C13 121.04(14)
C15 C14 H14 119.5
C13 C14 H14 119.5
C14 C15 C16 120.24(14)
C14 C15 H15 119.9
C16 C15 H15 119.9
C11 C16 C15 119.08(13)
C11 C16 S12 121.06(11)
C15 C16 S12 119.85(11)
C13 C17 H17A 109.5
C13 C17 H17B 109.5
H17A C17 H17B 109.5
C13 C17 H17C 109.5
H17A C17 H17C 109.5
H17B C17 H17C 109.5

loop_
_geom_bond_atom_site_label_1
_geom_bond_atom_site_label_2
_geom_bond_distance
As1 S12 2.2113(4)
As1 S11 2.2163(4)
As1 Cl1 2.2497(5)
S11 C11 1.7612(14)
S12 C16 1.7634(15)
C11 C16 1.3935(19)
C11 C12 1.3962(19)
C12 C13 1.394(2)
C12 H12 0.9500
C13 C14 1.398(2)
C13 C17 1.505(2)
C14 C15 1.392(2)
C14 H14 0.9500
C15 C16 1.398(2)
C15 H15 0.9500
C17 H17A 0.9800
C17 H17B 0.9800
C17 H17C 0.9800

loop_
_geom_torsion_atom_site_label_1
_geom_torsion_atom_site_label_2
_geom_torsion_atom_site_label_3
_geom_torsion_atom_site_label_4
_geom_torsion
As1 S11 C11 C16 17.46(12)
As1 S11 C11 C12 -162.74(11)
C16 C11 C12 C13 0.8(2)
S11 C11 C12 C13 -179.02(11)
C11 C12 C13 C14 0.2(2)
C11 C12 C13 C17 -178.44(14)
C12 C13 C14 C15 -0.7(2)
C17 C13 C14 C15 177.92(15)
C13 C14 C15 C16 0.3(2)
C12 C11 C16 C15 -1.2(2)
S11 C11 C16 C15 178.55(11)
C12 C11 C16 S12 178.56(11)
S11 C11 C16 S12 -1.65(17)
C14 C15 C16 C11 0.7(2)
C14 C15 C16 S12 -179.07(11)
As1 S12 C16 C11 -15.20(12)
As1 S12 C16 C15 164.60(11)
